data_4309265
loop_
_publ_author_name
'Thorsten Glaser'
'Maik Heidemeier'
'Roland Fr\"ohlich'
'Peter Hildebrandt'
'Eberhart Bothe'
'Eckhard Bill'

_publ_section_title
;
Trinuclear Nickel Complexes with Triplesalen Ligands: Simultaneous
Occurrence of Mixed Valence and Valence Tautomerism in the Oxidized Species
;
_journal_name_full 'Inorganic Chemistry'
_journal_page_first 5467
_journal_page_last 5482
_journal_paper_doi 10.1021/ic050268x
_journal_volume 44
_journal_year 2005
_chemical_formula_sum 'C69 H96 N6 Ni3 O6'
_chemical_formula_weight 1281.65
_chemical_name_systematic
; 
 ? 
;
_space_group_IT_number 165
_symmetry_cell_setting trigonal
_symmetry_space_group_name_Hall '-P 3 2"c'
_symmetry_space_group_name_H-M 'P -3 c 1'
_atom_sites_solution_hydrogens geom
_atom_sites_solution_primary direct
_atom_sites_solution_secondary difmap
_audit_creation_method SHELXL-97
_cell_angle_alpha 90.00
_cell_angle_beta 90.00
_cell_angle_gamma 120.00
_cell_formula_units_Z 4
_cell_length_a 19.6170(8)
_cell_length_b 19.6170(8)
_cell_length_c 23.2168(14)
_cell_measurement_reflns_used 900
_cell_measurement_temperature 173(2)
_cell_measurement_theta_max 22.5
_cell_measurement_theta_min 1
_cell_volume 7737.5(6)
_computing_cell_refinement 'SAINT (Bruker AXS, 2000)'
_computing_data_collection 'SMART (Bruker AXS, 2000)'
_computing_data_reduction 'SAINT,SADABS (Bruker AXS, 2000)'
_computing_molecular_graphics 'Diamond (Brandenburg, 1997)'
_computing_structure_refinement 'SHELXL-97 (Sheldrick, 1997)'
_computing_structure_solution 'SHELXS-97 (Sheldrick, 1990)'
_diffrn_ambient_temperature 173(2)
_diffrn_detector_area_resol_mean 80
_diffrn_measured_fraction_theta_full 0.989
_diffrn_measured_fraction_theta_max 0.989
_diffrn_measurement_device_type 'CCD area detector'
_diffrn_measurement_method 'Omega and Phi scans'
_diffrn_radiation_monochromator graphite
_diffrn_radiation_source 'rotating anode'
_diffrn_radiation_type MoK\a
_diffrn_radiation_wavelength 0.71073
_diffrn_reflns_av_R_equivalents 0.0747
_diffrn_reflns_av_sigmaI/netI 0.0492
_diffrn_reflns_limit_h_max 23
_diffrn_reflns_limit_h_min -23
_diffrn_reflns_limit_k_max 23
_diffrn_reflns_limit_k_min -23
_diffrn_reflns_limit_l_max 27
_diffrn_reflns_limit_l_min -27
_diffrn_reflns_number 59630
_diffrn_reflns_theta_full 25.13
_diffrn_reflns_theta_max 25.13
_diffrn_reflns_theta_min 2.12
_exptl_absorpt_coefficient_mu 0.769
_exptl_absorpt_correction_T_max 0.9848
_exptl_absorpt_correction_T_min 0.9134
_exptl_absorpt_correction_type none
_exptl_absorpt_process_details
; 
Integration and final cell refinement were done with SAINT.
;
_exptl_crystal_colour red
_exptl_crystal_density_diffrn 1.100
_exptl_crystal_density_method 'not measured'
_exptl_crystal_description 'Transparent hexagon'
_exptl_crystal_F_000 2736
_exptl_crystal_size_max 0.12
_exptl_crystal_size_mid 0.08
_exptl_crystal_size_min 0.02
_refine_diff_density_max 0.925
_refine_diff_density_min -0.225
_refine_diff_density_rms 0.064
_refine_ls_extinction_method none
_refine_ls_goodness_of_fit_ref 0.927
_refine_ls_hydrogen_treatment noref
_refine_ls_matrix_type full
_refine_ls_number_parameters 262
_refine_ls_number_reflns 4578
_refine_ls_number_restraints 0
_refine_ls_restrained_S_all 0.927
_refine_ls_R_factor_all 0.0557
_refine_ls_R_factor_gt 0.0374
_refine_ls_shift/su_max 0.001
_refine_ls_shift/su_mean 0.000
_refine_ls_structure_factor_coef Fsqd
_refine_ls_weighting_details 'calc w=1/[\s^2^(Fo^2^)+(0.0640P)^2^+0.0000P] where P=(Fo^2^+2Fc^2^)/3'
_refine_ls_weighting_scheme calc
_refine_ls_wR_factor_gt 0.1028
_refine_ls_wR_factor_ref 0.1066
_reflns_number_gt 3164
_reflns_number_total 4578
_reflns_threshold_expression >2sigma(I)
_cod_data_source_file ic050268xsi20050221_061656.cif
_cod_data_source_block noabs
_cod_database_code 4309265

loop_
_symmetry_equiv_pos_as_xyz
'x, y, z'
'-y, x-y, z'
'-x+y, -x, z'
'y, x, -z+1/2'
'x-y, -y, -z+1/2'
'-x, -x+y, -z+1/2'
'-x, -y, -z'
'y, -x+y, -z'
'x-y, x, -z'
'-y, -x, z-1/2'
'-x+y, y, z-1/2'
'x, x-y, z-1/2'

loop_
_atom_site_label
_atom_site_type_symbol
_atom_site_fract_x
_atom_site_fract_y
_atom_site_fract_z
_atom_site_U_iso_or_equiv
_atom_site_adp_type
_atom_site_occupancy
_atom_site_symmetry_multiplicity
_atom_site_calc_flag
_atom_site_refinement_flags
_atom_site_disorder_assembly
_atom_site_disorder_group
Ni Ni 0.109608(19) 0.504598(19) 0.436461(16) 0.03023(13) Uani 1 1 d . . .
C1 C 0.26275(15) 0.59230(15) 0.47999(12) 0.0296(6) Uani 1 1 d . . .
C2 C 0.25855(15) 0.66244(15) 0.48279(12) 0.0294(6) Uani 1 1 d . . .
C11 C 0.18335(15) 0.65920(15) 0.48331(12) 0.0298(6) Uani 1 1 d . . .
C12 C 0.17480(16) 0.72099(16) 0.51594(13) 0.0371(7) Uani 1 1 d . . .
H12A H 0.1773 0.7605 0.4889 0.056 Uiso 1 1 calc R . .
H12B H 0.2175 0.7464 0.5441 0.056 Uiso 1 1 calc R . .
H12C H 0.1241 0.6962 0.5360 0.056 Uiso 1 1 calc R . .
N11 N 0.12169(13) 0.60048(13) 0.45931(11) 0.0321(6) Uani 1 1 d . . .
N12 N 0.02019(13) 0.48778(13) 0.39859(10) 0.0339(6) Uani 1 1 d . . .
O11 O 0.20081(10) 0.52341(10) 0.47287(8) 0.0336(5) Uani 1 1 d . . .
O12 O 0.09351(10) 0.40529(10) 0.42243(8) 0.0331(5) Uani 1 1 d . . .
C13 C 0.04621(15) 0.59917(16) 0.45517(13) 0.0361(7) Uani 1 1 d . . .
H13A H 0.0552 0.6535 0.4547 0.043 Uiso 1 1 calc R . .
H13B H 0.0125 0.5711 0.4886 0.043 Uiso 1 1 calc R . .
C14 C 0.00694(16) 0.55698(17) 0.39976(14) 0.0380(7) Uani 1 1 d . . .
C15 C -0.08018(17) 0.53267(18) 0.40126(15) 0.0478(8) Uani 1 1 d . . .
H15A H -0.1030 0.5155 0.3628 0.072 Uiso 1 1 calc R . .
H15B H -0.0856 0.5776 0.4133 0.072 Uiso 1 1 calc R . .
H15C H -0.1078 0.4893 0.4286 0.072 Uiso 1 1 calc R . .
C16 C 0.04833(19) 0.60909(19) 0.34727(14) 0.0499(9) Uani 1 1 d . . .
H16A H 0.1043 0.6250 0.3480 0.075 Uiso 1 1 calc R . .
H16B H 0.0428 0.6560 0.3484 0.075 Uiso 1 1 calc R . .
H16C H 0.0243 0.5795 0.3119 0.075 Uiso 1 1 calc R . .
C17 C -0.02642(16) 0.42590(17) 0.36910(13) 0.0378(7) Uani 1 1 d . . .
H17 H -0.0665 0.4280 0.3476 0.045 Uiso 1 1 calc R . .
C101 C 0.03487(15) 0.34629(16) 0.39514(12) 0.0301(6) Uani 1 1 d . . .
C102 C -0.02370(16) 0.35482(16) 0.36554(13) 0.0341(7) Uani 1 1 d . . .
C103 C -0.08354(16) 0.29151(17) 0.33437(13) 0.0380(7) Uani 1 1 d . . .
H103 H -0.1210 0.2993 0.3139 0.046 Uiso 1 1 calc R . .
C104 C -0.08918(16) 0.21888(17) 0.33279(12) 0.0339(7) Uani 1 1 d . . .
C105 C -0.03269(16) 0.21102(17) 0.36500(12) 0.0331(7) Uani 1 1 d . . .
H105 H -0.0370 0.1606 0.3656 0.040 Uiso 1 1 calc R . .
C106 C 0.02825(15) 0.27009(16) 0.39565(12) 0.0302(6) Uani 1 1 d . . .
C110 C 0.08697(16) 0.25574(16) 0.42925(13) 0.0334(7) Uani 1 1 d . . .
C111 C 0.08550(17) 0.27445(17) 0.49333(13) 0.0396(7) Uani 1 1 d . . .
H11D H 0.0979 0.3292 0.4975 0.059 Uiso 1 1 calc R . .
H11E H 0.1246 0.2669 0.5142 0.059 Uiso 1 1 calc R . .
H11F H 0.0330 0.2392 0.5092 0.059 Uiso 1 1 calc R . .
C112 C 0.16988(16) 0.30655(17) 0.40384(13) 0.0380(7) Uani 1 1 d . . .
H11A H 0.1701 0.2915 0.3636 0.057 Uiso 1 1 calc R . .
H11B H 0.2077 0.2983 0.4260 0.057 Uiso 1 1 calc R . .
H11C H 0.1847 0.3622 0.4057 0.057 Uiso 1 1 calc R . .
C113 C 0.06688(19) 0.16952(17) 0.42551(15) 0.0486(9) Uani 1 1 d . . .
H11G H 0.0138 0.1353 0.4407 0.073 Uiso 1 1 calc R . .
H11H H 0.1050 0.1624 0.4482 0.073 Uiso 1 1 calc R . .
H11I H 0.0691 0.1558 0.3852 0.073 Uiso 1 1 calc R . .
C120 C -0.15167(17) 0.14864(18) 0.29931(13) 0.0400(7) Uani 1 1 d . . .
C121 C -0.2087(2) 0.1673(2) 0.26792(18) 0.0678(11) Uani 1 1 d . . .
H12J H -0.2366 0.1818 0.2960 0.102 Uiso 1 1 calc R . .
H12K H -0.2468 0.1209 0.2462 0.102 Uiso 1 1 calc R . .
H12L H -0.1793 0.2113 0.2413 0.102 Uiso 1 1 calc R . .
C122 C -0.11182(19) 0.1223(2) 0.25503(14) 0.0509(9) Uani 1 1 d . . .
H12D H -0.0820 0.1651 0.2277 0.076 Uiso 1 1 calc R . .
H12E H -0.1520 0.0761 0.2342 0.076 Uiso 1 1 calc R . .
H12F H -0.0760 0.1088 0.2748 0.076 Uiso 1 1 calc R . .
C123 C -0.19884(18) 0.07969(18) 0.34147(14) 0.0519(9) Uani 1 1 d . . .
H12G H -0.1638 0.0628 0.3583 0.078 Uiso 1 1 calc R . .
H12H H -0.2416 0.0356 0.3206 0.078 Uiso 1 1 calc R . .
H12I H -0.2210 0.0970 0.3722 0.078 Uiso 1 1 calc R . .

loop_
_atom_site_aniso_label
_atom_site_aniso_U_11
_atom_site_aniso_U_22
_atom_site_aniso_U_33
_atom_site_aniso_U_23
_atom_site_aniso_U_13
_atom_site_aniso_U_12
Ni 0.0228(2) 0.0244(2) 0.0440(2) 0.00365(16) -0.00122(16) 0.01219(16)
C1 0.0275(15) 0.0264(15) 0.0336(16) 0.0020(12) -0.0002(12) 0.0125(13)
C2 0.0260(15) 0.0253(15) 0.0369(16) 0.0020(12) 0.0027(12) 0.0128(12)
C11 0.0277(15) 0.0235(14) 0.0381(17) 0.0085(13) 0.0067(13) 0.0126(12)
C12 0.0297(16) 0.0316(16) 0.0501(19) 0.0035(14) 0.0094(14) 0.0154(13)
N11 0.0250(12) 0.0273(13) 0.0470(15) 0.0058(11) 0.0037(11) 0.0154(11)
N12 0.0269(13) 0.0275(13) 0.0480(15) 0.0064(11) -0.0023(11) 0.0140(11)
O11 0.0223(10) 0.0243(10) 0.0530(13) 0.0031(9) -0.0047(9) 0.0108(9)
O12 0.0274(10) 0.0260(10) 0.0461(12) -0.0021(9) -0.0068(9) 0.0137(9)
C13 0.0269(15) 0.0290(15) 0.057(2) 0.0084(14) 0.0045(14) 0.0174(13)
C14 0.0300(16) 0.0324(16) 0.056(2) 0.0094(15) 0.0005(14) 0.0185(14)
C15 0.0332(17) 0.0423(19) 0.073(2) 0.0051(17) -0.0036(16) 0.0228(15)
C16 0.051(2) 0.0442(19) 0.060(2) 0.0158(17) 0.0015(17) 0.0278(17)
C17 0.0282(16) 0.0385(18) 0.0481(19) 0.0088(15) -0.0035(14) 0.0178(14)
C101 0.0225(14) 0.0291(15) 0.0348(16) 0.0026(13) 0.0016(13) 0.0101(13)
C102 0.0271(15) 0.0322(16) 0.0404(17) 0.0017(13) -0.0014(13) 0.0130(13)
C103 0.0259(16) 0.0447(18) 0.0407(18) -0.0002(15) -0.0061(13) 0.0156(14)
C104 0.0249(15) 0.0365(17) 0.0362(17) 0.0000(13) 0.0005(13) 0.0122(13)
C105 0.0270(15) 0.0311(16) 0.0390(18) -0.0015(13) 0.0035(13) 0.0127(13)
C106 0.0245(15) 0.0299(15) 0.0344(16) 0.0009(13) 0.0031(12) 0.0123(13)
C110 0.0289(15) 0.0285(15) 0.0430(18) -0.0019(13) -0.0043(13) 0.0145(13)
C111 0.0346(17) 0.0358(17) 0.0436(19) 0.0065(14) -0.0026(14) 0.0139(14)
C112 0.0304(16) 0.0435(18) 0.0433(18) -0.0046(15) -0.0046(14) 0.0209(14)
C113 0.048(2) 0.0355(18) 0.064(2) -0.0053(16) -0.0171(17) 0.0227(16)
C120 0.0275(15) 0.0396(17) 0.0451(19) -0.0067(15) -0.0052(14) 0.0110(14)
C121 0.054(2) 0.061(2) 0.088(3) -0.021(2) -0.036(2) 0.027(2)
C122 0.0378(18) 0.052(2) 0.0430(19) -0.0096(16) -0.0013(15) 0.0073(16)
C123 0.0317(18) 0.047(2) 0.057(2) -0.0074(17) 0.0054(16) 0.0043(15)

loop_
_atom_type_symbol
_atom_type_description
_atom_type_scat_dispersion_real
_atom_type_scat_dispersion_imag
_atom_type_scat_source
C C 0.0033 0.0016 'International Tables Vol C Tables 4.2.6.8 and 6.1.1.4'
H H 0.0000 0.0000 'International Tables Vol C Tables 4.2.6.8 and 6.1.1.4'
N N 0.0061 0.0033 'International Tables Vol C Tables 4.2.6.8 and 6.1.1.4'
O O 0.0106 0.0060 'International Tables Vol C Tables 4.2.6.8 and 6.1.1.4'
Ni Ni 0.3393 1.1124 'International Tables Vol C Tables 4.2.6.8 and 6.1.1.4'

loop_
_geom_angle_atom_site_label_1
_geom_angle_atom_site_label_2
_geom_angle_atom_site_label_3
_geom_angle
_geom_angle_site_symmetry_1
_geom_angle_site_symmetry_3
_geom_angle_publ_flag
N12 Ni O12 94.70(9) . . ?
N12 Ni O11 178.44(10) . . ?
O12 Ni O11 85.91(8) . . ?
N12 Ni N11 86.87(10) . . ?
O12 Ni N11 173.26(10) . . ?
O11 Ni N11 92.68(9) . . ?
N12 Ni Ni 112.36(7) . 3_565 ?
O12 Ni Ni 142.02(6) . 3_565 ?
O11 Ni Ni 66.44(5) . 3_565 ?
N11 Ni Ni 41.72(7) . 3_565 ?
N12 Ni Ni 151.13(7) . 2_665 ?
O12 Ni Ni 83.32(6) . 2_665 ?
O11 Ni Ni 27.50(6) . 2_665 ?
N11 Ni Ni 98.45(7) . 2_665 ?
Ni Ni Ni 60.0 3_565 2_665 ?
O11 C1 C2 122.4(2) . . ?
O11 C1 C2 117.4(2) . 2_665 ?
C2 C1 C2 120.1(3) . 2_665 ?
C1 C2 C1 119.5(3) . 3_565 ?
C1 C2 C11 120.7(2) . . ?
C1 C2 C11 119.6(2) 3_565 . ?
N11 C11 C2 120.7(2) . . ?
N11 C11 C12 119.8(2) . . ?
C2 C11 C12 119.4(2) . . ?
C11 N11 C13 121.6(2) . . ?
C11 N11 Ni 127.55(18) . . ?
C13 N11 Ni 110.30(17) . . ?
C17 N12 C14 119.8(2) . . ?
C17 N12 Ni 125.85(19) . . ?
C14 N12 Ni 114.16(18) . . ?
C1 O11 Ni 125.20(17) . . ?
C101 O12 Ni 128.91(17) . . ?
N11 C13 C14 107.3(2) . . ?
N12 C14 C13 103.8(2) . . ?
N12 C14 C15 112.9(2) . . ?
C13 C14 C15 109.6(3) . . ?
N12 C14 C16 108.3(2) . . ?
C13 C14 C16 110.8(2) . . ?
C15 C14 C16 111.2(2) . . ?
N12 C17 C102 126.5(3) . . ?
O12 C101 C102 122.2(2) . . ?
O12 C101 C106 119.8(2) . . ?
C102 C101 C106 118.0(2) . . ?
C103 C102 C101 120.8(3) . . ?
C103 C102 C17 118.0(3) . . ?
C101 C102 C17 121.1(3) . . ?
C104 C103 C102 121.8(3) . . ?
C103 C104 C105 116.1(3) . . ?
C103 C104 C120 124.3(3) . . ?
C105 C104 C120 119.6(3) . . ?
C106 C105 C104 125.6(3) . . ?
C105 C106 C101 117.5(2) . . ?
C105 C106 C110 121.7(2) . . ?
C101 C106 C110 120.8(2) . . ?
C106 C110 C113 111.8(2) . . ?
C106 C110 C111 110.1(2) . . ?
C113 C110 C111 107.0(2) . . ?
C106 C110 C112 109.6(2) . . ?
C113 C110 C112 107.3(2) . . ?
C111 C110 C112 110.9(2) . . ?
C104 C120 C121 112.5(3) . . ?
C104 C120 C122 109.4(2) . . ?
C121 C120 C122 108.7(3) . . ?
C104 C120 C123 109.1(2) . . ?
C121 C120 C123 108.8(3) . . ?
C122 C120 C123 108.3(3) . . ?

loop_
_geom_bond_atom_site_label_1
_geom_bond_atom_site_label_2
_geom_bond_distance
_geom_bond_site_symmetry_2
_geom_bond_publ_flag
Ni N12 1.838(2) . ?
Ni O12 1.8400(18) . ?
Ni O11 1.8415(17) . ?
Ni N11 1.852(2) . ?
Ni Ni 6.8007(6) 3_565 ?
Ni Ni 6.8007(6) 2_665 ?
C1 O11 1.299(3) . ?
C1 C2 1.420(3) . ?
C1 C2 1.433(3) 2_665 ?
C2 C1 1.433(3) 3_565 ?
C2 C11 1.444(4) . ?
C11 N11 1.307(3) . ?
C11 C12 1.508(4) . ?
N11 C13 1.471(3) . ?
N12 C17 1.292(3) . ?
N12 C14 1.505(3) . ?
O12 C101 1.316(3) . ?
C13 C14 1.515(4) . ?
C14 C15 1.528(4) . ?
C14 C16 1.536(4) . ?
C17 C102 1.424(4) . ?
C101 C102 1.419(4) . ?
C101 C106 1.434(4) . ?
C102 C103 1.409(4) . ?
C103 C104 1.373(4) . ?
C104 C105 1.408(4) . ?
C104 C120 1.522(4) . ?
C105 C106 1.376(4) . ?
C106 C110 1.529(4) . ?
C110 C113 1.535(4) . ?
C110 C111 1.536(4) . ?
C110 C112 1.538(4) . ?
C120 C121 1.525(4) . ?
C120 C122 1.529(4) . ?
C120 C123 1.547(4) . ?
